data_1562770
loop_
_publ_author_name
'Lesikar-Parrish, Leslie A.'
'Neilson, Robert H.'
'Richards, Anne F.'

_publ_section_title
;
 Metal arsonate polymers of Cd, Zn, Ag and Pb supported by
 4-aminophenylarsonic acid
;
_journal_name_full 'Journal of Solid State Chemistry'
_journal_page_first 424
_journal_page_last 432
_journal_paper_doi 10.1016/j.jssc.2012.10.027
_journal_volume 198
_journal_year 2013
_chemical_formula_sum 'C12 H15 Ag As2 N2 O6'
_chemical_formula_weight 540.97
_chemical_name_common 2-p-arsanilicacid,Ag
_space_group_IT_number 14
_space_group_name_Hall '-P 2ybc'
_space_group_name_H-M_alt 'P 1 21/c 1'
_symmetry_cell_setting monoclinic
_symmetry_space_group_name_H-M 'P 1 21/c 1'
_atom_sites_solution_hydrogens geom
_atom_sites_solution_primary direct
_atom_sites_solution_secondary difmap
_cell_angle_alpha 90.00
_cell_angle_beta 99.385(5)
_cell_angle_gamma 90.00
_cell_formula_units_Z 4
_cell_length_a 8.814(3)
_cell_length_b 28.742(9)
_cell_length_c 6.1665(18)
_cell_measurement_reflns_used 2510
_cell_measurement_temperature 298(2)
_cell_measurement_theta_max 26.2505
_cell_measurement_theta_min 2.342
_cell_volume 1541.3(8)
_computing_cell_refinement 'Bruker SAINT+ v. 6.36a'
_computing_data_collection 'Bruker SMART v. 5.626'
_computing_data_reduction 'Bruker SAINT+ v. 6.36a'
_computing_molecular_graphics 'XP, Bruker SHELXTL v. 6.12'
_computing_publication_material 'XCIF, Bruker SHELXTL v. 6.12'
_computing_structure_refinement 'XL, Bruker SHELXTL v. 6.12'
_computing_structure_solution 'XS, Bruker SHELXTL v. 6.12'
_diffrn_ambient_temperature 298(2)
_diffrn_detector_area_resol_mean 8.3
_diffrn_measured_fraction_theta_full 0.996
_diffrn_measured_fraction_theta_max 0.996
_diffrn_measurement_device_type 'Bruker Smart 1000'
_diffrn_measurement_method \w
_diffrn_radiation_monochromator graphite
_diffrn_radiation_source 'normal-focus sealed tube'
_diffrn_radiation_type MoK\a
_diffrn_radiation_wavelength 0.71073
_diffrn_reflns_av_R_equivalents 0.0423
_diffrn_reflns_av_sigmaI/netI 0.0532
_diffrn_reflns_limit_h_max 10
_diffrn_reflns_limit_h_min -9
_diffrn_reflns_limit_k_max 29
_diffrn_reflns_limit_k_min -34
_diffrn_reflns_limit_l_max 7
_diffrn_reflns_limit_l_min -6
_diffrn_reflns_number 8027
_diffrn_reflns_theta_full 25.24
_diffrn_reflns_theta_max 25.24
_diffrn_reflns_theta_min 2.34
_exptl_absorpt_coefficient_mu 5.601
_exptl_absorpt_correction_T_max 0.8500
_exptl_absorpt_correction_T_min 0.2073
_exptl_absorpt_correction_type multi-scan
_exptl_absorpt_process_details 'SADABS: SAINT+, 2001'
_exptl_crystal_colour colorless
_exptl_crystal_density_diffrn 2.331
_exptl_crystal_density_method 'not measured'
_exptl_crystal_description needle
_exptl_crystal_F_000 1048
_exptl_crystal_size_max 0.41
_exptl_crystal_size_mid 0.07
_exptl_crystal_size_min 0.03
_refine_diff_density_max 4.473
_refine_diff_density_min -0.923
_refine_diff_density_rms 0.291
_refine_ls_extinction_method none
_refine_ls_goodness_of_fit_ref 1.044
_refine_ls_hydrogen_treatment constr
_refine_ls_matrix_type full
_refine_ls_number_parameters 211
_refine_ls_number_reflns 2790
_refine_ls_number_restraints 0
_refine_ls_restrained_S_all 1.044
_refine_ls_R_factor_all 0.0893
_refine_ls_R_factor_gt 0.0728
_refine_ls_shift/su_max 0.000
_refine_ls_shift/su_mean 0.000
_refine_ls_structure_factor_coef Fsqd
_refine_ls_weighting_details 'calc w=1/[\s^2^(Fo^2^)+(0.1312P)^2^+3.2655P] where P=(Fo^2^+2Fc^2^)/3'
_refine_ls_weighting_scheme calc
_refine_ls_wR_factor_gt 0.1813
_refine_ls_wR_factor_ref 0.1922
_reflns_number_gt 2189
_reflns_number_total 2790
_reflns_threshold_expression >2sigma(I)
_cod_data_source_file JSSC-2013-198-424.cif
_cod_data_source_block ll201
_cod_depositor_comments
;
The following automatic conversions were performed:

data item '_symmetry_cell_setting' value 'Monoclinic' was changed to
'monoclinic' in accordance with the built-in table derived from the
CIF Core dictionary named 'cif_core.dic' version 2.4.5 last updated
on 2014-11-21.

Automatic conversion script
Id: cif_fix_values 8369 2020-08-20 11:38:08Z andrius 
;
_cod_original_sg_symbol_H-M 'P 2 (1) / c'
_cod_database_code 1562770

loop_
_symmetry_equiv_pos_as_xyz
'x, y, z'
'-x, y+1/2, -z+1/2'
'-x, -y, -z'
'x, -y-1/2, z-1/2'

loop_
_atom_site_label
_atom_site_type_symbol
_atom_site_fract_x
_atom_site_fract_y
_atom_site_fract_z
_atom_site_U_iso_or_equiv
_atom_site_adp_type
_atom_site_occupancy
_atom_site_symmetry_multiplicity
_atom_site_calc_flag
_atom_site_refinement_flags
_atom_site_disorder_assembly
_atom_site_disorder_group
Ag1 Ag -1.66639(10) 0.87807(3) 0.58824(15) 0.0449(3) Uani 1 1 d . . .
As2 As -0.87905(11) 0.81455(3) 1.02166(15) 0.0199(3) Uani 1 1 d . . .
As1 As -1.48965(10) 0.93552(3) 0.14111(15) 0.0186(3) Uani 1 1 d . . .
O6 O -0.8654(9) 0.8068(3) 1.3007(11) 0.0329(17) Uani 1 1 d . . .
H6 H -0.7918 0.8216 1.3644 0.049 Uiso 1 1 calc R . .
O1 O -1.5696(8) 0.8869(2) 0.2208(11) 0.0280(16) Uani 1 1 d . . .
O5 O -0.8133(9) 0.8683(2) 0.9857(14) 0.0398(19) Uani 1 1 d . . .
H5 H -0.8788 0.8830 0.9039 0.060 Uiso 1 1 calc R . .
O3 O -1.5841(8) 0.9790(2) 0.2564(12) 0.0319(17) Uani 1 1 d . . .
H3 H -1.5541 1.0044 0.2198 0.048 Uiso 1 1 calc R . .
O4 O -0.7779(8) 0.7745(2) 0.9163(12) 0.0327(17) Uani 1 1 d . . .
O2 O -1.5136(8) 0.9427(2) -0.1290(11) 0.0290(16) Uani 1 1 d . . .
N2 N -1.5600(10) 0.8071(3) 0.6477(15) 0.032(2) Uani 1 1 d . . .
H2A H -1.6095 0.7916 0.7419 0.039 Uiso 1 1 calc R . .
H2B H -1.5737 0.7913 0.5200 0.039 Uiso 1 1 calc R . .
N1 N -0.8105(9) 0.9440(3) 0.5424(14) 0.031(2) Uani 1 1 d . . .
H1A H -0.8041 0.9575 0.6752 0.037 Uiso 1 1 calc R . .
H1B H -0.7650 0.9634 0.4580 0.037 Uiso 1 1 calc R . .
C8 C -1.1404(12) 0.8002(3) 0.6831(16) 0.029(2) Uani 1 1 d . . .
H8 H -1.0688 0.7933 0.5924 0.035 Uiso 1 1 calc R . .
C10 C -1.4016(12) 0.8082(3) 0.7337(17) 0.028(2) Uani 1 1 d . . .
C12 C -1.1987(11) 0.8238(4) 1.0374(17) 0.029(2) Uani 1 1 d . . .
H12 H -1.1675 0.8332 1.1821 0.035 Uiso 1 1 calc R . .
C4 C -0.9685(11) 0.9417(3) 0.4500(15) 0.021(2) Uani 1 1 d . . .
C9 C -1.2925(12) 0.7986(4) 0.6003(17) 0.031(2) Uani 1 1 d . . .
H9 H -1.3242 0.7910 0.4533 0.037 Uiso 1 1 calc R . .
C1 C -1.2801(11) 0.9371(3) 0.2682(15) 0.023(2) Uani 1 1 d . . .
C3 C -1.0155(12) 0.9520(3) 0.2275(17) 0.029(2) Uani 1 1 d . . .
H3A H -0.9429 0.9595 0.1394 0.035 Uiso 1 1 calc R . .
C6 C -1.2317(11) 0.9258(3) 0.4870(16) 0.024(2) Uani 1 1 d . . .
H6A H -1.3035 0.9172 0.5745 0.029 Uiso 1 1 calc R . .
C5 C -1.0776(12) 0.9274(3) 0.5760(16) 0.029(2) Uani 1 1 d . . .
H5A H -1.0462 0.9187 0.7217 0.035 Uiso 1 1 calc R . .
C2 C -1.1703(11) 0.9509(3) 0.1383(16) 0.025(2) Uani 1 1 d . . .
H2 H -1.2018 0.9593 -0.0078 0.030 Uiso 1 1 calc R . .
C7 C -1.0895(11) 0.8121(3) 0.9037(16) 0.025(2) Uani 1 1 d . . .
C11 C -1.3540(12) 0.8210(3) 0.9496(17) 0.028(2) Uani 1 1 d . . .
H11 H -1.4271 0.8279 1.0379 0.034 Uiso 1 1 calc R . .

loop_
_atom_site_aniso_label
_atom_site_aniso_U_11
_atom_site_aniso_U_22
_atom_site_aniso_U_33
_atom_site_aniso_U_23
_atom_site_aniso_U_13
_atom_site_aniso_U_12
Ag1 0.0379(6) 0.0488(6) 0.0487(6) 0.0184(4) 0.0094(4) 0.0198(4)
As2 0.0160(5) 0.0177(5) 0.0244(6) -0.0011(4) -0.0011(4) -0.0018(3)
As1 0.0142(5) 0.0191(5) 0.0215(5) 0.0016(4) -0.0002(4) -0.0040(3)
O6 0.037(5) 0.034(4) 0.026(4) -0.003(3) 0.000(3) -0.005(3)
O1 0.032(4) 0.025(4) 0.028(4) 0.002(3) 0.008(3) -0.010(3)
O5 0.039(5) 0.028(4) 0.046(5) 0.012(3) -0.010(4) -0.008(3)
O3 0.030(4) 0.026(4) 0.042(4) 0.000(3) 0.013(3) -0.001(3)
O4 0.030(4) 0.030(4) 0.039(4) -0.007(3) 0.011(3) -0.001(3)
O2 0.035(4) 0.024(4) 0.028(4) 0.001(3) 0.006(3) -0.008(3)
N2 0.018(5) 0.035(5) 0.043(5) -0.007(4) 0.002(4) -0.011(4)
N1 0.015(5) 0.040(5) 0.035(5) -0.003(4) -0.003(4) -0.006(4)
C8 0.039(7) 0.025(5) 0.024(5) -0.007(4) 0.006(5) -0.003(4)
C10 0.024(6) 0.030(5) 0.031(6) -0.002(4) 0.006(4) 0.002(4)
C12 0.019(5) 0.046(6) 0.021(5) -0.006(5) -0.001(4) 0.004(4)
C4 0.017(5) 0.021(5) 0.023(5) -0.004(4) -0.002(4) -0.001(4)
C9 0.033(6) 0.039(6) 0.021(5) -0.005(4) 0.004(4) 0.000(5)
C1 0.017(5) 0.027(5) 0.023(5) 0.003(4) 0.001(4) 0.005(4)
C3 0.026(6) 0.029(5) 0.032(6) 0.004(4) 0.001(4) -0.005(4)
C6 0.027(6) 0.020(5) 0.027(5) 0.002(4) 0.008(4) -0.002(4)
C5 0.041(7) 0.028(5) 0.018(5) 0.003(4) -0.002(4) 0.006(4)
C2 0.016(5) 0.032(5) 0.027(5) 0.004(4) 0.006(4) -0.010(4)
C7 0.016(5) 0.032(5) 0.027(5) -0.003(4) 0.004(4) -0.005(4)
C11 0.027(6) 0.030(5) 0.028(5) -0.004(4) 0.004(4) 0.002(4)

loop_
_atom_type_symbol
_atom_type_description
_atom_type_scat_dispersion_real
_atom_type_scat_dispersion_imag
_atom_type_scat_source
C C 0.0033 0.0016 'International Tables Vol C Tables 4.2.6.8 and 6.1.1.4'
H H 0.0000 0.0000 'International Tables Vol C Tables 4.2.6.8 and 6.1.1.4'
N N 0.0061 0.0033 'International Tables Vol C Tables 4.2.6.8 and 6.1.1.4'
O O 0.0106 0.0060 'International Tables Vol C Tables 4.2.6.8 and 6.1.1.4'
As As 0.0499 2.0058 'International Tables Vol C Tables 4.2.6.8 and 6.1.1.4'
Ag Ag -0.8971 1.1015 'International Tables Vol C Tables 4.2.6.8 and 6.1.1.4'

loop_
_geom_angle_atom_site_label_1
_geom_angle_atom_site_label_2
_geom_angle_atom_site_label_3
_geom_angle
_geom_angle_site_symmetry_1
_geom_angle_site_symmetry_3
N2 Ag1 N1 170.3(3) . 1_455
N2 Ag1 O1 92.5(3) . .
N1 Ag1 O1 93.8(3) 1_455 .
O4 As2 O5 111.7(4) . .
O4 As2 O6 110.4(4) . .
O5 As2 O6 106.4(4) . .
O4 As2 C7 112.5(4) . .
O5 As2 C7 108.9(4) . .
O6 As2 C7 106.6(4) . .
O2 As1 O1 114.1(3) . .
O2 As1 O3 109.6(4) . .
O1 As1 O3 103.3(3) . .
O2 As1 C1 111.7(4) . .
O1 As1 C1 109.2(4) . .
O3 As1 C1 108.6(4) . .
As2 O6 H6 109.5 . .
As1 O1 Ag1 124.0(3) . .
As2 O5 H5 109.5 . .
As1 O3 H3 109.5 . .
C10 N2 Ag1 113.7(6) . .
C10 N2 H2A 108.8 . .
Ag1 N2 H2A 108.8 . .
C10 N2 H2B 108.8 . .
Ag1 N2 H2B 108.8 . .
H2A N2 H2B 107.7 . .
C4 N1 Ag1 120.2(6) . 1_655
C4 N1 H1A 107.3 . .
Ag1 N1 H1A 107.3 1_655 .
C4 N1 H1B 107.3 . .
Ag1 N1 H1B 107.3 1_655 .
H1A N1 H1B 106.9 . .
C9 C8 C7 120.9(9) . .
C9 C8 H8 119.6 . .
C7 C8 H8 119.6 . .
C11 C10 C9 119.6(10) . .
C11 C10 N2 119.7(9) . .
C9 C10 N2 120.7(10) . .
C11 C12 C7 118.9(9) . .
C11 C12 H12 120.6 . .
C7 C12 H12 120.6 . .
C5 C4 C3 119.2(9) . .
C5 C4 N1 120.8(9) . .
C3 C4 N1 119.9(9) . .
C8 C9 C10 120.5(10) . .
C8 C9 H9 119.8 . .
C10 C9 H9 119.8 . .
C6 C1 C2 119.2(9) . .
C6 C1 As1 121.7(7) . .
C2 C1 As1 119.1(7) . .
C2 C3 C4 120.0(9) . .
C2 C3 H3A 120.0 . .
C4 C3 H3A 120.0 . .
C5 C6 C1 120.4(9) . .
C5 C6 H6A 119.8 . .
C1 C6 H6A 119.8 . .
C6 C5 C4 120.8(9) . .
C6 C5 H5A 119.6 . .
C4 C5 H5A 119.6 . .
C3 C2 C1 120.2(9) . .
C3 C2 H2 119.9 . .
C1 C2 H2 119.9 . .
C8 C7 C12 119.0(9) . .
C8 C7 As2 121.6(7) . .
C12 C7 As2 119.4(7) . .
C10 C11 C12 121.1(9) . .
C10 C11 H11 119.5 . .
C12 C11 H11 119.5 . .

loop_
_geom_bond_atom_site_label_1
_geom_bond_atom_site_label_2
_geom_bond_distance
_geom_bond_site_symmetry_2
Ag1 N2 2.249(9) .
Ag1 N1 2.273(9) 1_455
Ag1 O1 2.561(7) .
As2 O4 1.653(7) .
As2 O5 1.676(7) .
As2 O6 1.720(7) .
As2 C7 1.880(10) .
As1 O2 1.657(6) .
As1 O1 1.674(6) .
As1 O3 1.718(7) .
As1 C1 1.885(10) .
O6 H6 0.8200 .
O5 H5 0.8200 .
O3 H3 0.8200 .
N2 C10 1.411(13) .
N2 H2A 0.9000 .
N2 H2B 0.9000 .
N1 C4 1.418(12) .
N1 Ag1 2.273(9) 1_655
N1 H1A 0.9000 .
N1 H1B 0.9000 .
C8 C9 1.355(15) .
C8 C7 1.404(14) .
C8 H8 0.9300 .
C10 C11 1.379(14) .
C10 C9 1.392(14) .
C12 C11 1.390(14) .
C12 C7 1.406(14) .
C12 H12 0.9300 .
C4 C5 1.394(14) .
C4 C3 1.398(14) .
C9 H9 0.9300 .
C1 C6 1.385(13) .
C1 C2 1.411(13) .
C3 C2 1.386(14) .
C3 H3A 0.9300 .
C6 C5 1.380(14) .
C6 H6A 0.9300 .
C5 H5A 0.9300 .
C2 H2 0.9300 .
C11 H11 0.9300 .

loop_
_geom_torsion_atom_site_label_1
_geom_torsion_atom_site_label_2
_geom_torsion_atom_site_label_3
_geom_torsion_atom_site_label_4
_geom_torsion
_geom_torsion_site_symmetry_1
_geom_torsion_site_symmetry_2
_geom_torsion_site_symmetry_3
_geom_torsion_site_symmetry_4
O2 As1 O1 Ag1 -151.9(4) . . . .
O3 As1 O1 Ag1 -33.0(5) . . . .
C1 As1 O1 Ag1 82.3(5) . . . .
N2 Ag1 O1 As1 -136.0(5) . . . .
N1 Ag1 O1 As1 51.4(5) 1_455 . . .
N1 Ag1 N2 C10 -147.8(16) 1_455 . . .
O1 Ag1 N2 C10 81.2(7) . . . .
Ag1 N2 C10 C11 73.2(11) . . . .
Ag1 N2 C10 C9 -103.9(10) . . . .
Ag1 N1 C4 C5 78.2(10) 1_655 . . .
Ag1 N1 C4 C3 -98.9(9) 1_655 . . .
C7 C8 C9 C10 -0.7(16) . . . .
C11 C10 C9 C8 2.2(16) . . . .
N2 C10 C9 C8 179.3(9) . . . .
O2 As1 C1 C6 -171.5(7) . . . .
O1 As1 C1 C6 -44.3(9) . . . .
O3 As1 C1 C6 67.6(8) . . . .
O2 As1 C1 C2 9.8(9) . . . .
O1 As1 C1 C2 136.9(7) . . . .
O3 As1 C1 C2 -111.2(8) . . . .
C5 C4 C3 C2 4.4(14) . . . .
N1 C4 C3 C2 -178.4(9) . . . .
C2 C1 C6 C5 -1.1(14) . . . .
As1 C1 C6 C5 -179.8(7) . . . .
C1 C6 C5 C4 2.2(15) . . . .
C3 C4 C5 C6 -3.8(14) . . . .
N1 C4 C5 C6 179.0(9) . . . .
C4 C3 C2 C1 -3.4(15) . . . .
C6 C1 C2 C3 1.7(14) . . . .
As1 C1 C2 C3 -179.5(7) . . . .
C9 C8 C7 C12 -1.9(15) . . . .
C9 C8 C7 As2 -180.0(8) . . . .
C11 C12 C7 C8 3.0(15) . . . .
C11 C12 C7 As2 -178.9(8) . . . .
O4 As2 C7 C8 -35.1(9) . . . .
O5 As2 C7 C8 89.2(9) . . . .
O6 As2 C7 C8 -156.3(8) . . . .
O4 As2 C7 C12 146.8(8) . . . .
O5 As2 C7 C12 -88.8(9) . . . .
O6 As2 C7 C12 25.6(9) . . . .
C9 C10 C11 C12 -1.0(16) . . . .
N2 C10 C11 C12 -178.1(9) . . . .
C7 C12 C11 C10 -1.6(16) . . . .
